data_4508808
loop_
_publ_author_name
'Todd, Adam M.'
'Anderson, Kirsty M.'
'Byrne, Peter'
'Goeta, Andr\'es E.'
'Steed, Jonathan W.'

_publ_section_title
;
 Helical or Polar Guest-DependentZ&#x2018; = 1.5 orZ&#x2018; = 2 Forms of
 a Sterically Hindered Bis(urea) Clathrate
;
_journal_issue 8
_journal_name_full 'Crystal Growth &amp; Design'
_journal_page_first 1750
_journal_paper_doi 10.1021/cg060318o
_journal_volume 6
_journal_year 2006
_chemical_formula_moiety '3(C24 H28 N6 O2), C H3 OH'
_chemical_formula_sum 'C73 H88 N18 O7'
_chemical_formula_weight 1329.61
_chemical_name_systematic
; 
 ? 
;
_space_group_IT_number 5
_symmetry_cell_setting monoclinic
_symmetry_space_group_name_Hall 'C 2y'
_symmetry_space_group_name_H-M 'C 1 2 1'
_atom_sites_solution_hydrogens geom
_atom_sites_solution_primary direct
_atom_sites_solution_secondary difmap
_audit_creation_method SHELXL-97
_cell_angle_alpha 90.00
_cell_angle_beta 90.066(12)
_cell_angle_gamma 90.00
_cell_formula_units_Z 2
_cell_length_a 24.905(8)
_cell_length_b 11.351(4)
_cell_length_c 12.511(4)
_cell_measurement_temperature 120(2)
_cell_volume 3537(2)
_computing_cell_refinement SMART
_computing_data_collection SMART
_computing_data_reduction SAINT
_computing_molecular_graphics X-Seed
_computing_publication_material X-Seed
_computing_structure_refinement 'SHELXL-97 (Sheldrick, 1997)'
_computing_structure_solution 'SHELXS-97 (Sheldrick, 1990)'
_diffrn_ambient_temperature 120(2)
_diffrn_measured_fraction_theta_full 0.997
_diffrn_measured_fraction_theta_max 0.997
_diffrn_measurement_device_type 'SMART 1k'
_diffrn_radiation_monochromator graphite
_diffrn_radiation_source 'fine-focus sealed tube'
_diffrn_radiation_type MoK\a
_diffrn_radiation_wavelength 0.71073
_diffrn_reflns_av_R_equivalents 0.0510
_diffrn_reflns_av_sigmaI/netI 0.0545
_diffrn_reflns_limit_h_max 27
_diffrn_reflns_limit_h_min -27
_diffrn_reflns_limit_k_max 12
_diffrn_reflns_limit_k_min -12
_diffrn_reflns_limit_l_max 13
_diffrn_reflns_limit_l_min -13
_diffrn_reflns_number 13050
_diffrn_reflns_theta_full 23.24
_diffrn_reflns_theta_max 23.24
_diffrn_reflns_theta_min 1.64
_exptl_absorpt_coefficient_mu 0.083
_exptl_absorpt_correction_type none
_exptl_crystal_colour colourless
_exptl_crystal_density_diffrn 1.249
_exptl_crystal_density_method 'not measured'
_exptl_crystal_description block
_exptl_crystal_F_000 1416
_exptl_crystal_size_max 0.20
_exptl_crystal_size_mid 0.20
_exptl_crystal_size_min 0.20
_refine_diff_density_max 0.252
_refine_diff_density_min -0.216
_refine_diff_density_rms 0.037
_refine_ls_abs_structure_details 'Flack H D (1983), Acta Cryst. A39, 876-881'
_refine_ls_abs_structure_Flack 1.1(14)
_refine_ls_extinction_method none
_refine_ls_goodness_of_fit_ref 1.055
_refine_ls_hydrogen_treatment mixed
_refine_ls_matrix_type full
_refine_ls_number_parameters 476
_refine_ls_number_reflns 5068
_refine_ls_number_restraints 1
_refine_ls_restrained_S_all 1.055
_refine_ls_R_factor_all 0.0582
_refine_ls_R_factor_gt 0.0440
_refine_ls_shift/su_max 0.000
_refine_ls_shift/su_mean 0.000
_refine_ls_structure_factor_coef Fsqd
_refine_ls_weighting_details 'calc w=1/[\s^2^(Fo^2^)+(0.0405P)^2^+1.9261P] where P=(Fo^2^+2Fc^2^)/3'
_refine_ls_weighting_scheme calc
_refine_ls_wR_factor_gt 0.0923
_refine_ls_wR_factor_ref 0.0985
_reflns_number_gt 4334
_reflns_number_total 5068
_reflns_threshold_expression >2sigma(I)
_cod_data_source_file cg060318osup1.cif
_cod_data_source_block c:\kirsty~1\crysta~1\projec~1\adam\06srv081\work\06srv081
_cod_depositor_comments
;
The following automatic conversions were performed:

'_symmetry_cell_setting' value 'Monoclinic' changed to 'monoclinic'
according to /home/saulius/struct/CIF-dictionaries/cif_core.dic
dictionary named 'cif_core.dic' version 2.4.2 from
2011-04-26.

'_exptl_absorpt_correction_type' value 'None' changed to
'none' according to
/home/saulius/struct/CIF-dictionaries/cif_core.dic dictionary named
'cif_core.dic' version 2.4.2 from 2011-04-26.

Automatic conversion script
Id: cif_fix_values 1891 2012-01-12 08:04:46Z andrius 
;
_cod_original_cell_volume 3536.7(19)
_cod_original_sg_symbol_H-M C2
_cod_database_code 4508808

loop_
_symmetry_equiv_pos_as_xyz
'x, y, z'
'-x, y, -z'
'x+1/2, y+1/2, z'
'-x+1/2, y+1/2, -z'

loop_
_atom_site_label
_atom_site_type_symbol
_atom_site_fract_x
_atom_site_fract_y
_atom_site_fract_z
_atom_site_U_iso_or_equiv
_atom_site_adp_type
_atom_site_occupancy
_atom_site_symmetry_multiplicity
_atom_site_calc_flag
_atom_site_refinement_flags
O1 O 0.20417(9) 0.56721(19) 0.81117(16) 0.0310(5) Uani 1 1 d .
O2 O 0.37433(8) 0.00353(18) 0.85665(16) 0.0283(5) Uani 1 1 d .
O3 O 0.13675(8) 0.37243(19) 0.49885(16) 0.0297(5) Uani 1 1 d .
O1S O 0.0000 0.9661(6) 0.5000 0.167(4) Uani 1 2 d S
N1 N 0.03614(15) 0.8344(4) 0.8879(3) 0.0703(12) Uani 1 1 d .
N2 N 0.13698(11) 0.6059(2) 0.9323(2) 0.0274(7) Uani 1 1 d .
N3 N 0.20722(11) 0.4868(2) 0.9784(2) 0.0275(7) Uani 1 1 d .
N4 N 0.36638(11) 0.0522(2) 0.6802(2) 0.0256(6) Uani 1 1 d .
N5 N 0.37780(10) -0.1402(2) 0.7267(2) 0.0307(7) Uani 1 1 d .
N6 N 0.42762(15) -0.4381(3) 0.7663(4) 0.0753(13) Uani 1 1 d .
N7 N 0.32876(12) 0.5529(3) 0.5070(2) 0.0444(8) Uani 1 1 d .
N8 N 0.20006(11) 0.4483(2) 0.6121(2) 0.0269(7) Uani 1 1 d .
N9 N 0.11530(10) 0.4076(2) 0.6725(2) 0.0291(7) Uani 1 1 d .
C1 C 0.06726(14) 0.7509(4) 0.9319(3) 0.0457(10) Uani 1 1 d .
H1 H 0.0619 0.7323 1.0052 0.055 Uiso 1 1 calc R
C2 C 0.04404(15) 0.8587(3) 0.7816(3) 0.0432(9) Uani 1 1 d .
H2 H 0.0225 0.9173 0.7483 0.052 Uiso 1 1 calc R
C3 C 0.08153(12) 0.8019(3) 0.7225(2) 0.0251(7) Uani 1 1 d .
H3 H 0.0857 0.8202 0.6489 0.030 Uiso 1 1 calc R
C4 C 0.11326(14) 0.7182(3) 0.7690(2) 0.0304(8) Uani 1 1 d .
H4 H 0.1398 0.6792 0.7276 0.036 Uiso 1 1 calc R
C5 C 0.10704(12) 0.6897(3) 0.8761(2) 0.0238(7) Uani 1 1 d .
C6 C 0.18476(12) 0.5544(3) 0.9017(2) 0.0226(7) Uani 1 1 d .
C7 C 0.26012(12) 0.4285(3) 0.9705(2) 0.0278(8) Uani 1 1 d .
C8 C 0.26723(15) 0.3655(3) 1.0786(3) 0.0415(9) Uani 1 1 d .
H8A H 0.2662 0.4237 1.1364 0.062 Uiso 1 1 calc R
H8B H 0.3019 0.3245 1.0797 0.062 Uiso 1 1 calc R
H8C H 0.2382 0.3083 1.0884 0.062 Uiso 1 1 calc R
C9 C 0.30393(14) 0.5216(3) 0.9550(3) 0.0425(10) Uani 1 1 d .
H9A H 0.3022 0.5523 0.8819 0.064 Uiso 1 1 calc R
H9B H 0.3392 0.4859 0.9675 0.064 Uiso 1 1 calc R
H9C H 0.2984 0.5862 1.0058 0.064 Uiso 1 1 calc R
C10 C 0.26042(12) 0.3357(2) 0.8811(2) 0.0239(7) Uani 1 1 d .
C11 C 0.21348(12) 0.2758(3) 0.8535(2) 0.0264(7) Uani 1 1 d .
H11 H 0.1805 0.2965 0.8865 0.032 Uiso 1 1 calc R
C12 C 0.21481(13) 0.1866(3) 0.7784(2) 0.0270(7) Uani 1 1 d .
H12 H 0.1827 0.1462 0.7604 0.032 Uiso 1 1 calc R
C13 C 0.26253(13) 0.1556(3) 0.7292(2) 0.0282(8) Uani 1 1 d .
H13 H 0.2626 0.0946 0.6773 0.034 Uiso 1 1 calc R
C14 C 0.31032(12) 0.2125(2) 0.7548(2) 0.0209(7) Uani 1 1 d .
C16 C 0.30815(12) 0.3025(3) 0.8307(2) 0.0250(7) Uani 1 1 d .
H16 H 0.3403 0.3428 0.8488 0.030 Uiso 1 1 calc R
C17 C 0.36187(13) 0.1819(3) 0.6930(2) 0.0251(7) Uani 1 1 d .
C18 C 0.35639(14) 0.2306(3) 0.5790(2) 0.0311(8) Uani 1 1 d .
H18A H 0.3878 0.2072 0.5368 0.047 Uiso 1 1 calc R
H18B H 0.3542 0.3168 0.5816 0.047 Uiso 1 1 calc R
H18C H 0.3238 0.1989 0.5459 0.047 Uiso 1 1 calc R
C19 C 0.41309(13) 0.2304(3) 0.7433(3) 0.0312(8) Uani 1 1 d .
H19A H 0.4161 0.2019 0.8170 0.047 Uiso 1 1 calc R
H19B H 0.4118 0.3167 0.7432 0.047 Uiso 1 1 calc R
H19C H 0.4442 0.2037 0.7020 0.047 Uiso 1 1 calc R
C20 C 0.37294(12) -0.0247(3) 0.7611(2) 0.0248(7) Uani 1 1 d .
C21 C 0.39675(12) -0.2369(3) 0.7853(3) 0.0322(8) Uani 1 1 d .
C22 C 0.40693(15) -0.3402(3) 0.7265(4) 0.0504(11) Uani 1 1 d .
H22 H 0.3983 -0.3395 0.6526 0.061 Uiso 1 1 calc R
H5N H 0.3737 -0.1497 0.6438 0.045(10) Uiso 1 1 d R
C23 C 0.43905(17) -0.4366(4) 0.8706(6) 0.0755(17) Uani 1 1 d .
H23 H 0.4542 -0.5055 0.9014 0.091 Uiso 1 1 calc R
C24 C 0.43017(16) -0.3411(4) 0.9365(4) 0.0616(13) Uani 1 1 d .
H24 H 0.4390 -0.3453 1.0102 0.074 Uiso 1 1 calc R
C25 C 0.40790(14) -0.2376(3) 0.8936(3) 0.0442(10) Uani 1 1 d .
H25 H 0.4008 -0.1708 0.9372 0.053 Uiso 1 1 calc R
C26 C 0.33320(14) 0.4858(3) 0.4187(3) 0.0383(9) Uani 1 1 d .
H26 H 0.3638 0.4961 0.3745 0.046 Uiso 1 1 calc R
C27 C 0.29576(13) 0.4032(3) 0.3894(2) 0.0310(8) Uani 1 1 d .
H27 H 0.3010 0.3574 0.3268 0.037 Uiso 1 1 calc R
C28 C 0.25040(12) 0.3868(3) 0.4511(2) 0.0277(7) Uani 1 1 d .
H28 H 0.2243 0.3295 0.4322 0.033 Uiso 1 1 calc R
C29 C 0.24407(12) 0.4564(3) 0.5417(2) 0.0244(7) Uani 1 1 d .
C30 C 0.28396(13) 0.5372(3) 0.5660(3) 0.0331(8) Uani 1 1 d .
H30 H 0.2795 0.5845 0.6281 0.040 Uiso 1 1 calc R
C31 C 0.15006(12) 0.4063(3) 0.5896(3) 0.0241(7) Uani 1 1 d .
C32 C 0.06012(12) 0.3619(3) 0.6682(3) 0.0300(8) Uani 1 1 d .
C33 C 0.06134(14) 0.2279(3) 0.6558(3) 0.0389(9) Uani 1 1 d .
H33A H 0.0790 0.2073 0.5883 0.058 Uiso 1 1 calc R
H33B H 0.0245 0.1974 0.6554 0.058 Uiso 1 1 calc R
H33C H 0.0813 0.1931 0.7155 0.058 Uiso 1 1 calc R
C34 C 0.03436(13) 0.3939(4) 0.7766(3) 0.0434(10) Uani 1 1 d .
H34A H 0.0539 0.3541 0.8344 0.065 Uiso 1 1 calc R
H34B H -0.0032 0.3684 0.7770 0.065 Uiso 1 1 calc R
H34C H 0.0361 0.4793 0.7873 0.065 Uiso 1 1 calc R
C35 C 0.02898(12) 0.4251(3) 0.5788(2) 0.0268(7) Uani 1 1 d .
C36 C 0.02829(13) 0.5473(3) 0.5768(3) 0.0325(8) Uani 1 1 d .
H36 H 0.0477 0.5899 0.6296 0.039 Uiso 1 1 calc R
C37 C 0.0000 0.6083(4) 0.5000 0.0369(13) Uani 1 2 d S
H37 H 0.0000 0.6919 0.5000 0.044 Uiso 1 2 calc SR
C38 C 0.0000 0.3647(4) 0.5000 0.0266(10) Uani 1 2 d S
H38 H 0.0000 0.2810 0.5000 0.032 Uiso 1 2 calc SR
C2S C -0.0385(3) 0.9184(8) 0.5423(8) 0.057(2) Uani 0.50 1 d P
H2S1 H -0.0620 0.8852 0.4871 0.085 Uiso 0.50 1 calc PR
H2S2 H -0.0585 0.9766 0.5842 0.085 Uiso 0.50 1 calc PR
H2S3 H -0.0258 0.8553 0.5894 0.085 Uiso 0.50 1 calc PR
H2N H 0.1280(15) 0.592(3) 0.995(3) 0.047(12) Uiso 1 1 d .
H3N H 0.1911(13) 0.483(3) 1.033(3) 0.025(9) Uiso 1 1 d .
H4N H 0.3653(15) 0.031(3) 0.616(3) 0.053(12) Uiso 1 1 d .
H8N H 0.2042(12) 0.475(3) 0.667(3) 0.019(10) Uiso 1 1 d .
H9N H 0.1282(13) 0.427(3) 0.732(3) 0.028(10) Uiso 1 1 d .

loop_
_atom_site_aniso_label
_atom_site_aniso_U_11
_atom_site_aniso_U_22
_atom_site_aniso_U_33
_atom_site_aniso_U_23
_atom_site_aniso_U_13
_atom_site_aniso_U_12
O1 0.0378(14) 0.0371(13) 0.0181(12) -0.0014(10) 0.0080(10) 0.0029(11)
O2 0.0331(13) 0.0356(12) 0.0163(12) 0.0003(10) 0.0012(9) 0.0002(10)
O3 0.0326(12) 0.0390(13) 0.0175(12) -0.0014(10) -0.0028(10) -0.0007(11)
O1S 0.309(13) 0.098(5) 0.095(5) 0.000 -0.033(7) 0.000
N1 0.060(2) 0.099(3) 0.052(2) 0.023(2) 0.0104(18) 0.042(2)
N2 0.0294(17) 0.0338(16) 0.0190(16) 0.0049(13) 0.0032(13) 0.0059(12)
N3 0.0272(16) 0.0347(16) 0.0206(16) -0.0015(13) 0.0072(13) 0.0107(13)
N4 0.0360(17) 0.0236(14) 0.0172(15) -0.0022(13) -0.0024(12) 0.0069(12)
N5 0.0358(17) 0.0251(15) 0.0310(16) -0.0005(13) -0.0007(13) 0.0066(12)
N6 0.052(2) 0.034(2) 0.140(4) 0.015(2) -0.005(3) 0.0113(17)
N7 0.0375(19) 0.0460(19) 0.050(2) 0.0037(17) 0.0099(16) -0.0065(15)
N8 0.0251(17) 0.0368(17) 0.0188(16) -0.0045(13) 0.0012(13) -0.0029(12)
N9 0.0228(16) 0.0452(18) 0.0194(16) -0.0020(14) -0.0049(13) -0.0038(13)
C1 0.035(2) 0.072(3) 0.030(2) 0.0155(19) 0.0100(17) 0.020(2)
C2 0.042(2) 0.049(2) 0.039(2) 0.0170(19) 0.0011(18) 0.0107(19)
C3 0.0303(19) 0.0265(17) 0.0185(16) 0.0067(14) 0.0014(14) -0.0015(15)
C4 0.037(2) 0.0278(17) 0.0267(18) 0.0014(15) 0.0031(15) 0.0018(15)
C5 0.0187(17) 0.0295(18) 0.0231(17) -0.0028(14) -0.0007(13) -0.0012(14)
C6 0.0262(18) 0.0223(16) 0.0192(18) -0.0050(14) -0.0029(15) -0.0024(14)
C7 0.0262(18) 0.0318(18) 0.0254(18) -0.0065(15) 0.0018(14) 0.0072(15)
C8 0.047(2) 0.050(2) 0.0275(19) -0.0085(18) -0.0068(16) 0.0183(19)
C9 0.031(2) 0.046(2) 0.050(2) -0.0223(18) 0.0037(17) 0.0020(16)
C10 0.0235(18) 0.0226(18) 0.0256(17) 0.0014(14) -0.0001(14) 0.0070(13)
C11 0.0231(18) 0.0290(18) 0.0271(18) 0.0027(15) 0.0051(14) 0.0066(14)
C12 0.0242(18) 0.0238(17) 0.0330(18) -0.0029(15) 0.0000(14) 0.0000(14)
C13 0.032(2) 0.0226(17) 0.0295(19) -0.0033(15) -0.0057(15) 0.0044(15)
C14 0.0298(19) 0.0154(15) 0.0175(16) 0.0022(13) 0.0013(13) 0.0067(13)
C16 0.0230(18) 0.0267(16) 0.0252(17) -0.0010(14) -0.0020(14) 0.0004(14)
C17 0.0312(19) 0.0241(16) 0.0200(16) 0.0015(14) 0.0036(14) 0.0073(14)
C18 0.036(2) 0.0343(19) 0.0232(17) 0.0046(15) 0.0075(15) 0.0083(15)
C19 0.034(2) 0.0294(18) 0.0298(18) -0.0028(15) 0.0079(15) 0.0056(15)
C20 0.0198(17) 0.0298(18) 0.0248(19) 0.0022(15) 0.0013(13) 0.0013(14)
C21 0.0171(17) 0.0319(19) 0.048(2) 0.0159(17) 0.0015(16) 0.0011(15)
C22 0.036(2) 0.027(2) 0.089(3) 0.003(2) 0.008(2) 0.0074(17)
C23 0.039(3) 0.042(3) 0.146(6) 0.038(3) -0.004(3) 0.002(2)
C24 0.036(2) 0.072(3) 0.077(3) 0.046(3) -0.005(2) -0.006(2)
C25 0.032(2) 0.041(2) 0.060(3) 0.022(2) -0.0039(19) -0.0031(17)
C26 0.032(2) 0.046(2) 0.037(2) 0.0136(19) 0.0116(17) 0.0044(18)
C27 0.032(2) 0.042(2) 0.0186(17) 0.0033(15) 0.0040(15) 0.0166(17)
C28 0.0271(19) 0.0298(18) 0.0263(18) 0.0018(15) -0.0036(14) 0.0049(14)
C29 0.0277(18) 0.0265(17) 0.0192(17) 0.0072(14) 0.0006(14) 0.0040(14)
C30 0.031(2) 0.033(2) 0.035(2) -0.0002(16) 0.0040(16) -0.0047(15)
C31 0.0246(18) 0.0223(16) 0.0253(19) 0.0067(14) -0.0006(15) 0.0003(14)
C32 0.0214(18) 0.0405(19) 0.0282(18) 0.0010(16) -0.0027(14) -0.0060(15)
C33 0.035(2) 0.044(2) 0.038(2) 0.0108(17) -0.0096(16) -0.0050(16)
C34 0.0284(19) 0.071(3) 0.031(2) 0.0011(19) 0.0050(16) -0.0120(19)
C35 0.0214(17) 0.0326(19) 0.0264(18) 0.0008(15) 0.0009(14) -0.0004(14)
C36 0.0231(18) 0.0330(19) 0.041(2) -0.0061(17) -0.0030(15) -0.0032(15)
C37 0.021(3) 0.030(3) 0.060(4) 0.000 0.001(2) 0.000
C38 0.023(2) 0.027(2) 0.030(3) 0.000 0.002(2) 0.000
C2S 0.047(5) 0.051(5) 0.073(7) 0.007(5) 0.029(4) -0.025(4)

loop_
_atom_type_symbol
_atom_type_description
_atom_type_scat_dispersion_real
_atom_type_scat_dispersion_imag
_atom_type_scat_source
C C 0.0033 0.0016 'International Tables Vol C Tables 4.2.6.8 and 6.1.1.4'
H H 0.0000 0.0000 'International Tables Vol C Tables 4.2.6.8 and 6.1.1.4'
N N 0.0061 0.0033 'International Tables Vol C Tables 4.2.6.8 and 6.1.1.4'
O O 0.0106 0.0060 'International Tables Vol C Tables 4.2.6.8 and 6.1.1.4'

loop_
_geom_angle_atom_site_label_1
_geom_angle_atom_site_label_2
_geom_angle_atom_site_label_3
_geom_angle
_geom_angle_site_symmetry_1
_geom_angle_site_symmetry_3
C2S O1S C2S 127.4(11) . 2_556
C1 N1 C2 117.1(3) . .
C6 N2 C5 127.5(3) . .
C6 N3 C7 125.2(3) . .
C20 N4 C17 124.8(3) . .
C20 N5 C21 127.5(3) . .
C22 N6 C23 116.1(4) . .
C26 N7 C30 116.3(3) . .
C31 N8 C29 127.2(3) . .
C31 N9 C32 124.6(3) . .
N1 C1 C5 123.8(3) . .
C3 C2 N1 122.2(3) . .
C2 C3 C4 119.8(3) . .
C3 C4 C5 120.6(3) . .
C4 C5 C1 116.5(3) . .
C4 C5 N2 125.8(3) . .
C1 C5 N2 117.7(3) . .
O1 C6 N3 123.7(3) . .
O1 C6 N2 122.7(3) . .
N3 C6 N2 113.6(3) . .
N3 C7 C9 109.5(3) . .
N3 C7 C10 111.2(2) . .
C9 C7 C10 112.2(3) . .
N3 C7 C8 104.5(2) . .
C9 C7 C8 110.5(3) . .
C10 C7 C8 108.7(3) . .
C11 C10 C16 118.0(3) . .
C11 C10 C7 120.6(3) . .
C16 C10 C7 121.2(3) . .
C12 C11 C10 120.3(3) . .
C11 C12 C13 120.7(3) . .
C12 C13 C14 120.9(3) . .
C13 C14 C16 117.5(3) . .
C13 C14 C17 119.6(3) . .
C16 C14 C17 122.7(3) . .
C14 C16 C10 122.5(3) . .
N4 C17 C19 109.8(2) . .
N4 C17 C18 105.3(2) . .
C19 C17 C18 109.1(3) . .
N4 C17 C14 109.9(2) . .
C19 C17 C14 114.2(2) . .
C18 C17 C14 108.2(2) . .
O2 C20 N4 124.2(3) . .
O2 C20 N5 122.8(3) . .
N4 C20 N5 113.0(3) . .
C25 C21 N5 125.7(3) . .
C25 C21 C22 118.1(3) . .
N5 C21 C22 116.2(3) . .
N6 C22 C21 125.1(4) . .
N6 C23 C24 124.0(4) . .
C23 C24 C25 119.5(4) . .
C21 C25 C24 117.2(4) . .
N7 C26 C27 123.3(3) . .
C26 C27 C28 120.0(3) . .
C27 C28 C29 118.2(3) . .
C30 C29 C28 118.2(3) . .
C30 C29 N8 117.6(3) . .
C28 C29 N8 124.1(3) . .
N7 C30 C29 124.0(3) . .
O3 C31 N9 122.2(3) . .
O3 C31 N8 122.7(3) . .
N9 C31 N8 115.0(3) . .
N9 C32 C33 109.6(3) . .
N9 C32 C35 109.4(3) . .
C33 C32 C35 113.6(3) . .
N9 C32 C34 106.0(3) . .
C33 C32 C34 109.4(3) . .
C35 C32 C34 108.7(3) . .
C36 C35 C38 118.1(3) . .
C36 C35 C32 119.0(3) . .
C38 C35 C32 122.8(3) . .
C37 C36 C35 121.4(3) . .
C36 C37 C36 119.7(4) 2_556 .
C35 C38 C35 121.3(4) . 2_556

loop_
_geom_bond_atom_site_label_1
_geom_bond_atom_site_label_2
_geom_bond_distance
_geom_bond_site_symmetry_2
O1 C6 1.240(3) .
O2 C20 1.237(3) .
O3 C31 1.243(4) .
O1S C2S 1.221(7) .
O1S C2S 1.221(7) 2_556
N1 C1 1.342(5) .
N1 C2 1.373(5) .
N2 C6 1.381(4) .
N2 C5 1.398(4) .
N3 C6 1.349(4) .
N3 C7 1.478(4) .
N4 C20 1.346(4) .
N4 C17 1.485(4) .
N5 C20 1.386(4) .
N5 C21 1.401(4) .
N6 C22 1.322(5) .
N6 C23 1.335(6) .
N7 C26 1.346(5) .
N7 C30 1.351(4) .
N8 C31 1.362(4) .
N8 C29 1.410(4) .
N9 C31 1.352(4) .
N9 C32 1.470(4) .
C1 C5 1.397(4) .
C2 C3 1.355(5) .
C3 C4 1.365(4) .
C4 C5 1.387(4) .
C7 C9 1.532(5) .
C7 C10 1.536(4) .
C7 C8 1.539(5) .
C10 C11 1.395(4) .
C10 C16 1.398(4) .
C11 C12 1.381(4) .
C12 C13 1.384(4) .
C13 C14 1.391(4) .
C14 C16 1.396(4) .
C14 C17 1.539(4) .
C17 C19 1.524(5) .
C17 C18 1.536(4) .
C21 C25 1.384(5) .
C21 C22 1.406(5) .
C23 C24 1.380(7) .
C24 C25 1.406(5) .
C26 C27 1.371(5) .
C27 C28 1.381(4) .
C28 C29 1.391(4) .
C29 C30 1.386(4) .
C32 C33 1.530(5) .
C32 C35 1.538(4) .
C32 C34 1.544(5) .
C35 C36 1.388(4) .
C35 C38 1.400(4) .
C36 C37 1.377(4) .
C37 C36 1.377(4) 2_556
C38 C35 1.400(4) 2_556
